data_4036104
loop_
_publ_author_name
'Zhang, Yanwei'
'Ye, Xiaohan'
'Petersen, Jeffery L.'
'Li, Minyong'
'Shi, Xiaodong'

_publ_section_title
;
 Synthesis and characterization of bis-N-2-aryl triazole as a fluorophore.
;
_journal_issue 7
_journal_name_full 'The Journal of organic chemistry'
_journal_page_first 3664
_journal_page_last 3669
_journal_paper_doi 10.1021/acs.joc.5b00006
_journal_volume 80
_journal_year 2015
_chemical_formula_sum 'C28 H19 N7 O'
_chemical_formula_weight 469.50
_space_group_crystal_system triclinic
_space_group_IT_number 2
_space_group_name_Hall '-P 1'
_space_group_name_H-M_alt 'P -1'
_atom_sites_solution_hydrogens geom
_cell_angle_alpha 79.0525(11)
_cell_angle_beta 66.6749(11)
_cell_angle_gamma 76.9949(12)
_cell_formula_units_Z 2
_cell_length_a 10.2477(4)
_cell_length_b 10.8191(4)
_cell_length_c 11.3109(4)
_cell_measurement_reflns_used 9583
_cell_measurement_temperature 296.(2)
_cell_measurement_theta_max 27.5294
_cell_measurement_theta_min 3.1658
_cell_volume 1114.88(7)
_computing_cell_refinement 'SAINT V8.34A (Bruker AXS Inc., 2013)'
_computing_data_reduction 'SAINT V8.34A (Bruker AXS Inc., 2013)'
_computing_structure_refinement 'SHELXL-2013 (Sheldrick, 2013)'
_computing_structure_solution 'SHELXS-97 (Sheldrick 2008)'
_diffrn_ambient_temperature 296.(2)
_diffrn_detector_area_resol_mean 10.4167
_diffrn_measured_fraction_theta_full 0.986
_diffrn_measured_fraction_theta_max 0.986
_diffrn_measurement_device_type 'Bruker AXS Venture D8 fixed chi diffractometer'
_diffrn_measurement_method 'omega scans, PHOTON 100 CMOS detector'
_diffrn_radiation_monochromator Triumph
_diffrn_radiation_type 'Mo K\a'
_diffrn_radiation_wavelength 0.71073
_diffrn_reflns_av_R_equivalents 0.0246
_diffrn_reflns_av_unetI/netI 0.0200
_diffrn_reflns_limit_h_max 13
_diffrn_reflns_limit_h_min -13
_diffrn_reflns_limit_k_max 14
_diffrn_reflns_limit_k_min -14
_diffrn_reflns_limit_l_max 14
_diffrn_reflns_limit_l_min -14
_diffrn_reflns_number 25300
_diffrn_reflns_theta_full 27.50
_diffrn_reflns_theta_max 27.50
_diffrn_reflns_theta_min 2.92
_exptl_absorpt_coefficient_mu 0.090
_exptl_absorpt_correction_T_max 0.97
_exptl_absorpt_correction_T_min 0.86
_exptl_absorpt_correction_type numerical
_exptl_absorpt_process_details 'SADABS V2012/1 (Bruker AXS Inc.)'
_exptl_crystal_colour 'light yellow'
_exptl_crystal_density_diffrn 1.399
_exptl_crystal_density_method 'not measured'
_exptl_crystal_description parallelopiped
_exptl_crystal_F_000 488
_exptl_crystal_size_max 0.432
_exptl_crystal_size_mid 0.358
_exptl_crystal_size_min 0.294
_refine_diff_density_max 0.253
_refine_diff_density_min -0.183
_refine_ls_extinction_method none
_refine_ls_goodness_of_fit_ref 1.169
_refine_ls_hydrogen_treatment riding
_refine_ls_matrix_type full
_refine_ls_number_parameters 326
_refine_ls_number_reflns 5043
_refine_ls_number_restraints 0
_refine_ls_restrained_S_all 1.169
_refine_ls_R_factor_all 0.0803
_refine_ls_R_factor_gt 0.0634
_refine_ls_shift/su_max 0.000
_refine_ls_shift/su_mean 0.000
_refine_ls_structure_factor_coef Fsqd
_refine_ls_weighting_details 'w=1/[\s^2^(Fo^2^)+(0.0315P)^2^+0.5761P] where P=(Fo^2^+2Fc^2^)/3'
_refine_ls_weighting_scheme calc
_refine_ls_wR_factor_gt 0.1229
_refine_ls_wR_factor_ref 0.1332
_reflns_number_gt 3844
_reflns_number_total 5043
_reflns_threshold_expression 'I > 2\s(I)'
_cod_data_source_file jo5b00006_si_004.cif
_cod_data_source_block I
_cod_database_code 4036104

loop_
_space_group_symop_operation_xyz
'x, y, z'
'-x, -y, -z'

loop_
_atom_site_type_symbol
_atom_site_label
_atom_site_fract_x
_atom_site_fract_y
_atom_site_fract_z
_atom_site_U_iso_or_equiv
_atom_site_adp_type
_atom_site_calc_flag
_atom_site_refinement_flags_adp
_atom_site_refinement_flags_posn
_atom_site_occupancy
O O1 0.4132(2) 0.44739(15) 0.92057(15) 0.0694(5) Uani d . . 1
N N1 0.94253(17) 0.23858(14) 0.26487(15) 0.0419(4) Uani d . . 1
N N2 0.89338(17) 0.35018(14) 0.31319(15) 0.0419(4) Uani d . . 1
N N3 0.98116(18) 0.14090(16) 0.34263(16) 0.0493(4) Uani d . . 1
N N4 0.72604(18) 0.08132(14) 0.32788(15) 0.0454(4) Uani d . . 1
N N5 0.65921(16) 0.18305(14) 0.39215(15) 0.0423(4) Uani d . . 1
N N6 0.7414(2) -0.02867(16) 0.40146(18) 0.0648(5) Uani d . . 1
N N7 0.6586(3) 0.8029(2) 0.8207(2) 0.0816(7) Uani d . . 1
C C1 0.89785(19) 0.32359(17) 0.43160(17) 0.0402(4) Uani d . . 1
C C2 0.9524(2) 0.19389(19) 0.44859(19) 0.0479(5) Uani d . . 1
H H2 0.9664 0.151 0.5232 0.057 Uiso calc U R 1
C C3 0.84745(19) 0.42388(17) 0.51784(17) 0.0397(4) Uani d . . 1
C C4 0.8104(2) 0.54973(19) 0.4710(2) 0.0510(5) Uani d . . 1
H H4 0.8194 0.5692 0.3847 0.061 Uiso calc U R 1
C C5 0.7610(3) 0.6459(2) 0.5494(2) 0.0560(5) Uani d . . 1
H H5 0.7354 0.7293 0.5166 0.067 Uiso calc U R 1
C C6 0.7491(2) 0.6184(2) 0.67773(19) 0.0490(5) Uani d . . 1
C C7 0.7861(3) 0.4944(2) 0.7253(2) 0.0578(6) Uani d . . 1
H H7 0.7787 0.4754 0.8112 0.069 Uiso calc U R 1
C C8 0.8341(2) 0.3981(2) 0.6462(2) 0.0529(5) Uani d . . 1
H H8 0.8579 0.3145 0.6798 0.063 Uiso calc U R 1
C C9 0.6989(3) 0.7200(2) 0.7587(2) 0.0591(6) Uani d . . 1
C C10 0.9609(2) 0.23052(18) 0.13401(18) 0.0427(4) Uani d . . 1
C C11 1.0561(2) 0.3010(2) 0.0414(2) 0.0574(5) Uani d . . 1
H H11 1.1031 0.3499 0.0659 0.069 Uiso calc U R 1
C C12 1.0842(3) 0.3008(2) -0.0898(2) 0.0656(6) Uani d . . 1
H H12 1.1485 0.3501 -0.1524 0.079 Uiso calc U R 1
C C13 1.0171(2) 0.2283(2) -0.1249(2) 0.0565(5) Uani d . . 1
H H13 1.0389 0.2257 -0.2124 0.068 Uiso calc U R 1
C C14 0.9150(2) 0.15641(18) -0.03221(18) 0.0451(4) Uani d . . 1
C C15 0.8458(2) 0.0827(2) -0.0727(2) 0.0531(5) Uani d . . 1
H H15 0.8698 0.0812 -0.1609 0.064 Uiso calc U R 1
C C16 0.7459(3) 0.0146(2) 0.0133(2) 0.0586(6) Uani d . . 1
H H16 0.7024 -0.0341 -0.0151 0.07 Uiso calc U R 1
C C17 0.7085(2) 0.0180(2) 0.1461(2) 0.0545(5) Uani d . . 1
H H17 0.6383 -0.0277 0.2055 0.065 Uiso calc U R 1
C C18 0.7729(2) 0.08681(17) 0.18993(18) 0.0432(4) Uani d . . 1
C C19 0.88136(19) 0.15781(16) 0.10314(17) 0.0393(4) Uani d . . 1
C C20 0.6317(2) 0.13649(18) 0.51619(18) 0.0444(4) Uani d . . 1
C C21 0.6825(3) 0.0058(2) 0.5200(2) 0.0661(7) Uani d . . 1
H H21 0.6759 -0.0495 0.5952 0.079 Uiso calc U R 1
C C22 0.56719(19) 0.21758(17) 0.62189(17) 0.0415(4) Uani d . . 1
C C23 0.4992(2) 0.34173(19) 0.60417(19) 0.0475(5) Uani d . . 1
H H23 0.4901 0.3727 0.5248 0.057 Uiso calc U R 1
C C24 0.4446(2) 0.42074(19) 0.70136(19) 0.0490(5) Uani d . . 1
H H24 0.3991 0.5037 0.6873 0.059 Uiso calc U R 1
C C25 0.4580(2) 0.37605(18) 0.81936(18) 0.0465(4) Uani d . . 1
C C26 0.5224(2) 0.25129(19) 0.8404(2) 0.0518(5) Uani d . . 1
H H26 0.529 0.2199 0.9207 0.062 Uiso calc U R 1
C C27 0.5766(2) 0.17363(18) 0.74264(19) 0.0491(5) Uani d . . 1
H H27 0.6203 0.0902 0.7575 0.059 Uiso calc U R 1
C C28 0.3577(3) 0.5773(2) 0.9019(3) 0.0719(7) Uani d . . 1
H H28A 0.4223 0.6162 0.8234 0.108 Uiso calc U R 1
H H28B 0.3476 0.6185 0.9739 0.108 Uiso calc U R 1
H H28C 0.2652 0.5861 0.8958 0.108 Uiso calc U R 1

loop_
_atom_site_aniso_label
_atom_site_aniso_U_11
_atom_site_aniso_U_22
_atom_site_aniso_U_33
_atom_site_aniso_U_12
_atom_site_aniso_U_13
_atom_site_aniso_U_23
O1 0.0947(13) 0.0535(9) 0.0513(9) 0.0064(8) -0.0255(8) -0.0111(7)
N1 0.0453(9) 0.0406(8) 0.0417(8) -0.0050(7) -0.0195(7) -0.0042(7)
N2 0.0451(9) 0.0405(8) 0.0433(8) -0.0083(7) -0.0192(7) -0.0042(7)
N3 0.0535(10) 0.0459(9) 0.0483(9) -0.0008(7) -0.0243(8) -0.0015(7)
N4 0.0529(9) 0.0360(8) 0.0429(9) -0.0072(7) -0.0135(7) -0.0038(7)
N5 0.0416(8) 0.0383(8) 0.0444(9) -0.0054(6) -0.0138(7) -0.0047(7)
N6 0.0972(15) 0.0354(9) 0.0526(11) -0.0086(9) -0.0211(10) -0.0015(8)
N7 0.1093(19) 0.0768(15) 0.0553(12) -0.0146(13) -0.0231(12) -0.0165(11)
C1 0.0382(9) 0.0454(10) 0.0406(10) -0.0106(8) -0.0178(8) -0.0017(8)
C2 0.0504(11) 0.0509(11) 0.0446(11) -0.0035(9) -0.0246(9) -0.0009(9)
C3 0.0353(9) 0.0461(10) 0.0414(10) -0.0113(7) -0.0169(8) -0.0020(8)
C4 0.0664(13) 0.0501(11) 0.0430(11) -0.0117(10) -0.0274(10) -0.0016(9)
C5 0.0736(15) 0.0450(11) 0.0558(13) -0.0085(10) -0.0312(11) -0.0060(9)
C6 0.0483(11) 0.0547(12) 0.0458(11) -0.0149(9) -0.0141(9) -0.0099(9)
C7 0.0717(15) 0.0670(14) 0.0380(10) -0.0188(11) -0.0209(10) -0.0031(10)
C8 0.0632(13) 0.0509(12) 0.0465(11) -0.0117(10) -0.0244(10) 0.0019(9)
C9 0.0705(15) 0.0596(13) 0.0497(12) -0.0184(11) -0.0191(11) -0.0103(11)
C10 0.0451(10) 0.0424(10) 0.0395(10) -0.0017(8) -0.0175(8) -0.0045(8)
C11 0.0607(13) 0.0633(13) 0.0505(12) -0.0216(11) -0.0203(10) 0.0014(10)
C12 0.0674(15) 0.0812(17) 0.0451(12) -0.0264(13) -0.0158(11) 0.0061(11)
C13 0.0600(13) 0.0679(14) 0.0362(10) -0.0014(11) -0.0185(9) -0.0026(9)
C14 0.0463(11) 0.0450(10) 0.0422(10) 0.0076(8) -0.0212(8) -0.0076(8)
C15 0.0599(13) 0.0533(12) 0.0506(12) 0.0079(10) -0.0312(10) -0.0133(10)
C16 0.0650(14) 0.0567(13) 0.0686(14) -0.0024(11) -0.0381(12) -0.0199(11)
C17 0.0526(12) 0.0517(12) 0.0633(13) -0.0096(9) -0.0235(10) -0.0103(10)
C18 0.0462(10) 0.0383(9) 0.0445(10) -0.0002(8) -0.0178(8) -0.0090(8)
C19 0.0400(9) 0.0347(9) 0.0414(10) 0.0045(7) -0.0179(8) -0.0065(7)
C20 0.0453(10) 0.0417(10) 0.0421(10) -0.0124(8) -0.0106(8) -0.0012(8)
C21 0.1012(19) 0.0389(11) 0.0470(12) -0.0147(11) -0.0168(12) 0.0012(9)
C22 0.0379(9) 0.0426(10) 0.0398(10) -0.0112(7) -0.0085(8) -0.0024(8)
C23 0.0479(11) 0.0483(11) 0.0412(10) -0.0043(8) -0.0161(9) 0.0013(8)
C24 0.0468(11) 0.0433(10) 0.0463(11) 0.0023(8) -0.0132(9) -0.0014(8)
C25 0.0453(11) 0.0452(10) 0.0415(10) -0.0048(8) -0.0094(8) -0.0057(8)
C26 0.0619(13) 0.0469(11) 0.0425(11) -0.0031(9) -0.0203(10) -0.0006(9)
C27 0.0546(12) 0.0382(10) 0.0497(11) -0.0050(8) -0.0182(9) 0.0005(8)
C28 0.0808(17) 0.0544(14) 0.0712(16) 0.0082(12) -0.0240(13) -0.0174(12)

loop_
_atom_type_symbol
_atom_type_description
_atom_type_scat_dispersion_real
_atom_type_scat_dispersion_imag
_atom_type_scat_source
C C 0.0033 0.0016 'International Tables Vol C Tables 4.2.6.8 and 6.1.1.4'
H H 0.0000 0.0000 'International Tables Vol C Tables 4.2.6.8 and 6.1.1.4'
N N 0.0061 0.0033 'International Tables Vol C Tables 4.2.6.8 and 6.1.1.4'
O O 0.0106 0.0060 'International Tables Vol C Tables 4.2.6.8 and 6.1.1.4'

loop_
_geom_angle_atom_site_label_1
_geom_angle_atom_site_label_2
_geom_angle_atom_site_label_3
_geom_angle
C25 O1 C28 118.47(18)
N2 N1 N3 115.53(15)
N2 N1 C10 120.26(15)
N3 N1 C10 124.06(15)
N1 N2 C1 103.93(15)
C2 N3 N1 102.84(15)
N6 N4 N5 115.33(15)
N6 N4 C18 121.47(16)
N5 N4 C18 123.14(15)
N4 N5 C20 103.92(15)
C21 N6 N4 102.88(17)
N2 C1 C2 107.80(16)
N2 C1 C3 120.19(16)
C2 C1 C3 132.00(17)
N3 C2 C1 109.90(17)
C8 C3 C4 117.98(18)
C8 C3 C1 122.25(17)
C4 C3 C1 119.77(17)
C5 C4 C3 121.37(19)
C4 C5 C6 119.9(2)
C7 C6 C5 119.41(19)
C7 C6 C9 121.09(19)
C5 C6 C9 119.5(2)
C6 C7 C8 120.34(19)
C7 C8 C3 121.0(2)
N7 C9 C6 178.3(3)
C11 C10 C19 122.24(18)
C11 C10 N1 115.32(17)
C19 C10 N1 122.41(16)
C10 C11 C12 120.9(2)
C13 C12 C11 119.3(2)
C12 C13 C14 121.74(19)
C13 C14 C15 120.08(19)
C13 C14 C19 119.99(19)
C15 C14 C19 119.94(19)
C16 C15 C14 121.58(19)
C15 C16 C17 119.2(2)
C18 C17 C16 121.4(2)
C17 C18 C19 121.54(18)
C17 C18 N4 115.86(18)
C19 C18 N4 122.59(17)
C18 C19 C10 128.02(17)
C18 C19 C14 116.28(17)
C10 C19 C14 115.71(17)
N5 C20 C21 107.53(17)
N5 C20 C22 122.79(17)
C21 C20 C22 129.58(18)
N6 C21 C20 110.32(19)
C23 C22 C27 117.63(18)
C23 C22 C20 121.37(17)
C27 C22 C20 120.97(17)
C24 C23 C22 121.65(18)
C25 C24 C23 119.72(18)
O1 C25 C24 124.68(18)
O1 C25 C26 115.64(18)
C24 C25 C26 119.67(18)
C27 C26 C25 120.00(19)
C26 C27 C22 121.30(18)

loop_
_geom_bond_atom_site_label_1
_geom_bond_atom_site_label_2
_geom_bond_distance
O1 C25 1.370(2)
O1 C28 1.402(3)
N1 N2 1.330(2)
N1 N3 1.335(2)
N1 C10 1.433(2)
N2 C1 1.332(2)
N3 C2 1.325(3)
N4 N6 1.333(2)
N4 N5 1.334(2)
N4 C18 1.433(2)
N5 C20 1.336(2)
N6 C21 1.322(3)
N7 C9 1.145(3)
C1 C2 1.396(3)
C1 C3 1.465(3)
C3 C8 1.383(3)
C3 C4 1.389(3)
C4 C5 1.372(3)
C5 C6 1.386(3)
C6 C7 1.375(3)
C6 C9 1.437(3)
C7 C8 1.379(3)
C10 C11 1.361(3)
C10 C19 1.423(3)
C11 C12 1.396(3)
C12 C13 1.350(3)
C13 C14 1.410(3)
C14 C15 1.414(3)
C14 C19 1.432(3)
C15 C16 1.348(3)
C16 C17 1.401(3)
C17 C18 1.363(3)
C18 C19 1.422(3)
C20 C21 1.392(3)
C20 C22 1.465(3)
C22 C23 1.384(3)
C22 C27 1.392(3)
C23 C24 1.381(3)
C24 C25 1.380(3)
C25 C26 1.384(3)
C26 C27 1.376(3)
